data_7135337
loop_
_publ_author_name
'Wang, Jian'
'Chen, Shenglin'
'Sun, Daokuan'
'Shen, Yirui'
'Zhao, Yufen'
'Wu, Ju'

_publ_section_title
;
 Alternating current polarity for electrochemical <i>de novo</i> synthesis
 of 3,3'-bisoxindoles.
;
_journal_issue 18
_journal_name_full 'Chemical communications (Cambridge, England)'
_journal_page_first 5312
_journal_page_last 5316
_journal_paper_doi 10.1039/d6cc00044d
_journal_volume 62
_journal_year 2026
_chemical_formula_moiety 'C22 H24 N2 O2'
_chemical_formula_sum 'C22 H24 N2 O2'
_chemical_formula_weight 348.43
_space_group_crystal_system triclinic
_space_group_IT_number 2
_space_group_name_Hall '-P 1'
_space_group_name_H-M_alt 'P -1'
_atom_sites_solution_hydrogens geom
_atom_sites_solution_primary dual
_audit_creation_date 2025-07-24
_audit_creation_method
;
Olex2 1.2
(compiled 2018.05.29 svn.r3508 for OlexSys, GUI svn.r5506)
;
_audit_update_record
;
2025-07-25 deposited with the CCDC.	2026-02-12 downloaded from the CCDC.
;
_cell_angle_alpha 103.320(2)
_cell_angle_beta 93.6970(10)
_cell_angle_gamma 117.1610(10)
_cell_formula_units_Z 2
_cell_length_a 9.1227(3)
_cell_length_b 9.6393(3)
_cell_length_c 12.1000(3)
_cell_measurement_reflns_used 5873
_cell_measurement_temperature 150
_cell_measurement_theta_max 68.19
_cell_measurement_theta_min 3.83
_cell_volume 903.37(5)
_computing_cell_refinement 'SAINT V8.40B (?, 2016)'
_computing_data_reduction 'SAINT V8.40B (?, 2016)'
_computing_molecular_graphics 'Olex2 (Dolomanov et al., 2009)'
_computing_publication_material 'Olex2 (Dolomanov et al., 2009)'
_computing_structure_refinement 'XL (Sheldrick, 2008)'
_computing_structure_solution 'XT (Sheldrick, 2015)'
_diffrn_ambient_temperature 150.0
_diffrn_measured_fraction_theta_full 0.983
_diffrn_measured_fraction_theta_max 0.982
_diffrn_measurement_device_type 'Bruker APEX-II CCD'
_diffrn_measurement_method '\f and \w scans'
_diffrn_radiation_type CuK\a
_diffrn_radiation_wavelength 1.54178
_diffrn_reflns_av_R_equivalents 0.0429
_diffrn_reflns_av_unetI/netI 0.0364
_diffrn_reflns_Laue_measured_fraction_full 0.983
_diffrn_reflns_Laue_measured_fraction_max 0.982
_diffrn_reflns_limit_h_max 10
_diffrn_reflns_limit_h_min -10
_diffrn_reflns_limit_k_max 11
_diffrn_reflns_limit_k_min -11
_diffrn_reflns_limit_l_max 14
_diffrn_reflns_limit_l_min -13
_diffrn_reflns_number 11338
_diffrn_reflns_point_group_measured_fraction_full 0.983
_diffrn_reflns_point_group_measured_fraction_max 0.982
_diffrn_reflns_theta_full 67.679
_diffrn_reflns_theta_max 68.247
_diffrn_reflns_theta_min 3.828
_diffrn_standards_number 0
_exptl_absorpt_coefficient_mu 0.653
_exptl_absorpt_correction_T_max 0.7531
_exptl_absorpt_correction_T_min 0.5845
_exptl_absorpt_correction_type none
_exptl_absorpt_process_details
;
SADABS-2016/2 (Bruker,2016/2) was used for absorption correction.
wR2(int) was 0.1112 before and 0.0520 after correction.
The Ratio of minimum to maximum transmission is 0.7761.
The \l/2 correction factor is Not present.
;
_exptl_crystal_colour 'clear colourless'
_exptl_crystal_colour_lustre clear
_exptl_crystal_colour_primary colourless
_exptl_crystal_density_diffrn 1.281
_exptl_crystal_description block
_exptl_crystal_F_000 372
_exptl_crystal_size_max 0.052
_exptl_crystal_size_mid 0.045
_exptl_crystal_size_min 0.033
_refine_diff_density_max 0.267
_refine_diff_density_min -0.169
_refine_diff_density_rms 0.034
_refine_ls_extinction_method none
_refine_ls_goodness_of_fit_ref 1.057
_refine_ls_hydrogen_treatment constr
_refine_ls_matrix_type full
_refine_ls_number_parameters 239
_refine_ls_number_reflns 3252
_refine_ls_number_restraints 0
_refine_ls_restrained_S_all 1.057
_refine_ls_R_factor_all 0.0401
_refine_ls_R_factor_gt 0.0364
_refine_ls_shift/su_max 0.000
_refine_ls_shift/su_mean 0.000
_refine_ls_structure_factor_coef Fsqd
_refine_ls_weighting_details 'w=1/[\s^2^(Fo^2^)+(0.0401P)^2^+0.2592P] where P=(Fo^2^+2Fc^2^)/3'
_refine_ls_weighting_scheme calc
_refine_ls_wR_factor_gt 0.0911
_refine_ls_wR_factor_ref 0.0936
_reflns_Friedel_coverage 0.000
_reflns_number_gt 2927
_reflns_number_total 3252
_reflns_threshold_expression 'I > 2\s(I)'
_cod_data_source_file d6cc00044d2.cif
_cod_data_source_block 2
_cod_depositor_comments 'Adding full bibliography for 7135337--7135338.cif.'
_cod_database_code 7135337
_shelx_shelxl_version_number 2018/3
_shelx_space_group_comment
;
The symmetry employed for this shelxl refinement is uniquely defined
by the following loop, which should always be used as a source of
symmetry information in preference to the above space-group names.
They are only intended as comments.
;
_shelx_estimated_absorpt_t_max 0.979
_shelx_estimated_absorpt_t_min 0.967
_olex2_refinement_description
;
1. Fixed Uiso
 At 1.2 times of:
  All C(H) groups, All C(H,H) groups
 At 1.5 times of:
  All C(H,H,H) groups
2.a Secondary CH2 refined with riding coordinates:
 C00J(H00K,H00L), C00O(H00Q,H00R)
2.b Aromatic/amide H refined with riding coordinates:
 C00A(H00A), C00E(H00E), C00H(H00I), C00I(H00J), C00K(H00M), C00L(H00N),
 C00M(H00O), C00N(H00P)
2.c Idealised Me refined as rotating group:
 C00F(H00B,H00C,H00D), C00G(H00F,H00G,H00H), C00P(H00S,H00T,H00U), C00Q(H00V,
 H00W,H00X)
;
_olex2_submission_special_instructions 'No special instructions were received'

loop_
_space_group_symop_operation_xyz
'x, y, z'
'-x, -y, -z'

loop_
_atom_site_label
_atom_site_type_symbol
_atom_site_fract_x
_atom_site_fract_y
_atom_site_fract_z
_atom_site_U_iso_or_equiv
_atom_site_adp_type
_atom_site_occupancy
_atom_site_site_symmetry_order
_atom_site_calc_flag
_atom_site_refinement_flags_posn
_atom_site_refinement_flags_adp
_atom_site_refinement_flags_occupancy
_atom_site_disorder_assembly
_atom_site_disorder_group
O001 O 0.06107(11) 0.60932(11) 0.39269(8) 0.0271(2) Uani 1 1 d . . . . .
O002 O 0.18824(12) 0.40336(11) -0.01163(8) 0.0271(2) Uani 1 1 d . . . . .
N003 N 0.19603(13) 0.21423(12) 0.07107(9) 0.0206(2) Uani 1 1 d . . . . .
N004 N 0.32103(13) 0.63918(13) 0.45063(9) 0.0211(2) Uani 1 1 d . . . . .
C005 C 0.09102(14) 0.25941(14) 0.23467(10) 0.0185(3) Uani 1 1 d . . . . .
C006 C 0.16570(15) 0.33963(14) 0.06654(10) 0.0194(3) Uani 1 1 d . . . . .
C007 C 0.18782(15) 0.60436(14) 0.37013(11) 0.0199(3) Uani 1 1 d . . . . .
C008 C 0.14839(15) 0.16190(14) 0.16853(11) 0.0199(3) Uani 1 1 d . . . . .
C009 C 0.40493(15) 0.59134(14) 0.27809(10) 0.0185(3) Uani 1 1 d . . . . .
C00A C 0.51847(16) 0.58567(15) 0.20898(11) 0.0214(3) Uani 1 1 d . . . . .
H00A H 0.488728 0.558713 0.127218 0.026 Uiso 1 1 calc R . . . .
C00B C 0.22835(15) 0.56546(14) 0.24849(10) 0.0189(3) Uani 1 1 d . . . . .
C00C C 0.45310(15) 0.63571(14) 0.39787(11) 0.0199(3) Uani 1 1 d . . . . .
C00D C 0.09919(15) 0.38495(14) 0.17573(10) 0.0185(3) Uani 1 1 d . . . . .
C00E C 0.02347(15) 0.22042(15) 0.32909(11) 0.0215(3) Uani 1 1 d . . . . .
H00E H -0.015961 0.285577 0.374874 0.026 Uiso 1 1 calc R . . . .
C00F C 0.22632(16) 0.69134(15) 0.19090(11) 0.0234(3) Uani 1 1 d . . . . .
H00B H 0.115038 0.683606 0.184964 0.035 Uiso 1 1 calc GR . . . .
H00C H 0.251499 0.669406 0.113275 0.035 Uiso 1 1 calc GR . . . .
H00D H 0.311136 0.801196 0.237788 0.035 Uiso 1 1 calc GR . . . .
C00G C -0.07721(16) 0.36185(15) 0.13853(11) 0.0233(3) Uani 1 1 d . . . . .
H00F H -0.154058 0.246951 0.096892 0.035 Uiso 1 1 calc GR . . . .
H00G H -0.071415 0.429307 0.087735 0.035 Uiso 1 1 calc GR . . . .
H00H H -0.118332 0.394591 0.207318 0.035 Uiso 1 1 calc GR . . . .
C00H C 0.61020(16) 0.67221(16) 0.45152(11) 0.0241(3) Uani 1 1 d . . . . .
H00I H 0.641120 0.702832 0.533444 0.029 Uiso 1 1 calc R . . . .
C00I C 0.72135(16) 0.66211(16) 0.38009(12) 0.0259(3) Uani 1 1 d . . . . .
H00J H 0.829636 0.684604 0.414012 0.031 Uiso 1 1 calc R . . . .
C00J C 0.33177(17) 0.69501(16) 0.57497(11) 0.0253(3) Uani 1 1 d . . . . .
H00K H 0.403301 0.662869 0.615853 0.030 Uiso 1 1 calc R . . . .
H00L H 0.218158 0.641077 0.592851 0.030 Uiso 1 1 calc R . . . .
C00K C 0.67687(16) 0.61996(16) 0.26080(11) 0.0242(3) Uani 1 1 d . . . . .
H00M H 0.754827 0.614384 0.213971 0.029 Uiso 1 1 calc R . . . .
C00L C 0.01389(16) 0.08370(16) 0.35641(11) 0.0251(3) Uani 1 1 d . . . . .
H00N H -0.034630 0.054533 0.420263 0.030 Uiso 1 1 calc R . . . .
C00M C 0.14366(16) 0.02826(15) 0.19598(12) 0.0245(3) Uani 1 1 d . . . . .
H00O H 0.186008 -0.035054 0.151468 0.029 Uiso 1 1 calc R . . . .
C00N C 0.07443(16) -0.00977(16) 0.29132(12) 0.0260(3) Uani 1 1 d . . . . .
H00P H 0.068641 -0.101158 0.312023 0.031 Uiso 1 1 calc R . . . .
C00O C 0.26168(17) 0.14054(16) -0.01762(11) 0.0257(3) Uani 1 1 d . . . . .
H00Q H 0.255652 0.177953 -0.086581 0.031 Uiso 1 1 calc R . . . .
H00R H 0.189820 0.020583 -0.041154 0.031 Uiso 1 1 calc R . . . .
C00P C 0.44129(19) 0.18253(19) 0.02306(13) 0.0341(3) Uani 1 1 d . . . . .
H00S H 0.476823 0.125604 -0.038125 0.051 Uiso 1 1 calc GR . . . .
H00T H 0.448862 0.148686 0.092675 0.051 Uiso 1 1 calc GR . . . .
H00U H 0.514520 0.300490 0.040982 0.051 Uiso 1 1 calc GR . . . .
C00Q C 0.4042(2) 0.87835(18) 0.61884(13) 0.0403(4) Uani 1 1 d . . . . .
H00V H 0.333859 0.910717 0.578437 0.060 Uiso 1 1 calc GR . . . .
H00W H 0.518500 0.932234 0.604219 0.060 Uiso 1 1 calc GR . . . .
H00X H 0.406976 0.910630 0.702236 0.060 Uiso 1 1 calc GR . . . .

loop_
_atom_site_aniso_label
_atom_site_aniso_U_11
_atom_site_aniso_U_22
_atom_site_aniso_U_33
_atom_site_aniso_U_23
_atom_site_aniso_U_13
_atom_site_aniso_U_12
O001 0.0216(5) 0.0325(5) 0.0290(5) 0.0040(4) 0.0068(4) 0.0167(4)
O002 0.0401(6) 0.0276(5) 0.0200(5) 0.0097(4) 0.0077(4) 0.0201(4)
N003 0.0249(5) 0.0195(5) 0.0205(5) 0.0053(4) 0.0061(4) 0.0133(4)
N004 0.0186(5) 0.0249(5) 0.0191(5) 0.0035(4) 0.0051(4) 0.0111(4)
C005 0.0158(6) 0.0172(6) 0.0213(6) 0.0043(5) 0.0010(5) 0.0080(5)
C006 0.0199(6) 0.0175(6) 0.0186(6) 0.0031(5) 0.0000(5) 0.0087(5)
C007 0.0196(6) 0.0167(6) 0.0232(6) 0.0036(5) 0.0045(5) 0.0096(5)
C008 0.0179(6) 0.0182(6) 0.0219(6) 0.0053(5) 0.0020(5) 0.0079(5)
C009 0.0191(6) 0.0155(6) 0.0204(6) 0.0052(4) 0.0038(5) 0.0082(5)
C00A 0.0237(6) 0.0205(6) 0.0199(6) 0.0057(5) 0.0067(5) 0.0105(5)
C00B 0.0193(6) 0.0176(6) 0.0204(6) 0.0042(5) 0.0039(5) 0.0099(5)
C00C 0.0197(6) 0.0185(6) 0.0221(6) 0.0058(5) 0.0067(5) 0.0094(5)
C00D 0.0198(6) 0.0179(6) 0.0184(6) 0.0047(5) 0.0025(5) 0.0102(5)
C00E 0.0195(6) 0.0235(6) 0.0230(6) 0.0066(5) 0.0042(5) 0.0118(5)
C00F 0.0264(7) 0.0184(6) 0.0267(7) 0.0064(5) 0.0036(5) 0.0122(5)
C00G 0.0218(6) 0.0217(6) 0.0258(7) 0.0051(5) 0.0000(5) 0.0115(5)
C00H 0.0218(6) 0.0286(7) 0.0209(6) 0.0067(5) 0.0034(5) 0.0118(5)
C00I 0.0195(6) 0.0302(7) 0.0287(7) 0.0086(5) 0.0048(5) 0.0126(6)
C00J 0.0242(7) 0.0323(7) 0.0191(6) 0.0053(5) 0.0072(5) 0.0141(6)
C00K 0.0209(6) 0.0251(7) 0.0280(7) 0.0080(5) 0.0104(5) 0.0115(5)
C00L 0.0233(7) 0.0274(7) 0.0259(7) 0.0130(5) 0.0061(5) 0.0109(6)
C00M 0.0259(7) 0.0203(6) 0.0314(7) 0.0078(5) 0.0063(5) 0.0142(5)
C00N 0.0268(7) 0.0220(6) 0.0323(7) 0.0124(5) 0.0049(5) 0.0126(6)
C00O 0.0321(7) 0.0226(6) 0.0249(7) 0.0047(5) 0.0100(5) 0.0159(6)
C00P 0.0358(8) 0.0370(8) 0.0394(8) 0.0121(6) 0.0161(6) 0.0242(7)
C00Q 0.0417(9) 0.0332(8) 0.0306(8) -0.0039(6) 0.0092(7) 0.0115(7)

loop_
_atom_type_symbol
_atom_type_description
_atom_type_scat_dispersion_real
_atom_type_scat_dispersion_imag
_atom_type_scat_source
C C 0.0181 0.0091 'International Tables Vol C Tables 4.2.6.8 and 6.1.1.4'
H H 0.0000 0.0000 'International Tables Vol C Tables 4.2.6.8 and 6.1.1.4'
N N 0.0311 0.0180 'International Tables Vol C Tables 4.2.6.8 and 6.1.1.4'
O O 0.0492 0.0322 'International Tables Vol C Tables 4.2.6.8 and 6.1.1.4'

loop_
_geom_angle_atom_site_label_1
_geom_angle_atom_site_label_2
_geom_angle_atom_site_label_3
_geom_angle
_geom_angle_site_symmetry_1
_geom_angle_site_symmetry_3
_geom_angle_publ_flag
C006 N003 C008 111.12(10) . . ?
C006 N003 C00O 123.80(11) . . ?
C008 N003 C00O 125.02(10) . . ?
C007 N004 C00C 111.22(10) . . ?
C007 N004 C00J 123.26(10) . . ?
C00C N004 C00J 124.98(10) . . ?
C008 C005 C00D 108.94(10) . . ?
C00E C005 C008 119.52(11) . . ?
C00E C005 C00D 131.13(11) . . ?
O002 C006 N003 124.89(11) . . ?
O002 C006 C00D 126.56(11) . . ?
N003 C006 C00D 108.55(10) . . ?
O001 C007 N004 124.79(11) . . ?
O001 C007 C00B 126.67(11) . . ?
N004 C007 C00B 108.50(10) . . ?
C005 C008 N003 109.72(10) . . ?
C00M C008 N003 127.90(11) . . ?
C00M C008 C005 122.22(12) . . ?
C00A C009 C00B 131.52(11) . . ?
C00A C009 C00C 119.32(11) . . ?
C00C C009 C00B 109.07(10) . . ?
C009 C00A C00K 119.21(12) . . ?
C007 C00B C00D 110.39(10) . . ?
C009 C00B C007 101.52(9) . . ?
C009 C00B C00D 112.67(9) . . ?
C009 C00B C00F 111.46(10) . . ?
C00F C00B C007 107.69(10) . . ?
C00F C00B C00D 112.46(10) . . ?
C009 C00C N004 109.63(11) . . ?
C00H C00C N004 127.77(11) . . ?
C00H C00C C009 122.59(11) . . ?
C005 C00D C006 101.56(9) . . ?
C005 C00D C00B 113.33(10) . . ?
C005 C00D C00G 111.19(10) . . ?
C006 C00D C00B 108.49(9) . . ?
C00G C00D C006 109.04(10) . . ?
C00G C00D C00B 112.55(9) . . ?
C005 C00E C00L 119.05(12) . . ?
C00C C00H C00I 117.14(12) . . ?
C00K C00I C00H 121.30(12) . . ?
N004 C00J C00Q 112.00(11) . . ?
C00I C00K C00A 120.42(12) . . ?
C00N C00L C00E 120.68(12) . . ?
C008 C00M C00N 117.49(12) . . ?
C00L C00N C00M 121.00(12) . . ?
N003 C00O C00P 112.92(11) . . ?

loop_
_geom_bond_atom_site_label_1
_geom_bond_atom_site_label_2
_geom_bond_distance
_geom_bond_site_symmetry_2
_geom_bond_publ_flag
O001 C007 1.2244(15) . ?
O002 C006 1.2214(15) . ?
N003 C006 1.3692(16) . ?
N003 C008 1.4050(16) . ?
N003 C00O 1.4611(15) . ?
N004 C007 1.3647(16) . ?
N004 C00C 1.4095(15) . ?
N004 C00J 1.4569(16) . ?
C005 C008 1.3980(17) . ?
C005 C00D 1.5168(16) . ?
C005 C00E 1.3796(18) . ?
C006 C00D 1.5440(16) . ?
C007 C00B 1.5448(16) . ?
C008 C00M 1.3856(17) . ?
C009 C00A 1.3847(17) . ?
C009 C00B 1.5176(16) . ?
C009 C00C 1.3918(17) . ?
C00A C00K 1.3936(18) . ?
C00B C00D 1.5747(16) . ?
C00B C00F 1.5383(16) . ?
C00C C00H 1.3833(18) . ?
C00D C00G 1.5411(16) . ?
C00E C00L 1.3975(18) . ?
C00H C00I 1.3960(18) . ?
C00I C00K 1.3846(19) . ?
C00J C00Q 1.516(2) . ?
C00L C00N 1.3858(19) . ?
C00M C00N 1.3935(19) . ?
C00O C00P 1.513(2) . ?
